data_7234430
loop_
_publ_author_name
'Xuan Zhang'
'Haomiao Xie'
'Maria Ballesteros-Rivas'
'Zhao-Xi Wang'
'Kim R. Dunbar'

_publ_section_title
;
 Structural distortions of the spin-crossover material
 [Co(pyterpy)2](TCNQ)2 mediated by supramolecular interactions
;
_journal_name_full 'Journal of Materials Chemistry C'
_journal_page_first 9292
_journal_page_last 9298
_journal_paper_doi 10.1039/C5TC01851J
_journal_volume 3
_journal_year 2015
_chemical_formula_moiety 'C40 H28 Co N8, 2(C12 H4 N4), C3 H7 N O, C H4 O'
_chemical_formula_sum 'C68 H47 Co N17 O2'
_chemical_formula_weight 1193.15
_chemical_name_common Co(pyterpy)2(TCNQ)2_DMF_MeOH
_chemical_name_systematic
;
Cobalt(II) bis-(4?-(4???-pyridyl)- 2,2?:6?,2??-terpyridine) 
tetracyanoquinodimethane N,N-dimethyl formamide methanol
;
_space_group_crystal_system triclinic
_space_group_IT_number 2
_space_group_name_Hall '-P 1'
_space_group_name_H-M_alt 'P -1'
_atom_sites_solution_hydrogens geom
_atom_sites_solution_primary direct
_cell_angle_alpha 74.116(9)
_cell_angle_beta 82.082(10)
_cell_angle_gamma 85.910(10)
_cell_formula_units_Z 2
_cell_length_a 8.941(7)
_cell_length_b 13.990(11)
_cell_length_c 24.828(19)
_cell_measurement_reflns_used 9783
_cell_measurement_temperature 150.15
_cell_measurement_theta_max 27.06
_cell_measurement_theta_min 2.30
_cell_volume 2957(4)
_computing_cell_refinement 'SAINT v8.34A (Bruker, 2013)'
_computing_data_reduction 'SAINT v8.34A (Bruker, 2013)'
_computing_molecular_graphics 'Olex2 (Dolomanov et al., 2009)'
_computing_publication_material 'Olex2 (Dolomanov et al., 2009)'
_computing_structure_refinement 'ShelXL (Sheldrick, 2008)'
_computing_structure_solution 'ShelXT (Sheldrick, 2015)'
_diffrn_ambient_temperature 150.15
_diffrn_measured_fraction_theta_full 0.985
_diffrn_measured_fraction_theta_max 0.983
_diffrn_measurement_device_type 'Bruker APEX-II CCD'
_diffrn_measurement_method '\f and \w scans'
_diffrn_radiation_type MoK\a
_diffrn_radiation_wavelength 0.71073
_diffrn_reflns_av_R_equivalents 0.0428
_diffrn_reflns_av_unetI/netI 0.0538
_diffrn_reflns_Laue_measured_fraction_full 0.985
_diffrn_reflns_Laue_measured_fraction_max 0.983
_diffrn_reflns_limit_h_max 11
_diffrn_reflns_limit_h_min -11
_diffrn_reflns_limit_k_max 17
_diffrn_reflns_limit_k_min -17
_diffrn_reflns_limit_l_max 31
_diffrn_reflns_limit_l_min -31
_diffrn_reflns_number 31031
_diffrn_reflns_point_group_measured_fraction_full 0.985
_diffrn_reflns_point_group_measured_fraction_max 0.983
_diffrn_reflns_theta_full 25.242
_diffrn_reflns_theta_max 26.732
_diffrn_reflns_theta_min 1.514
_diffrn_standards_number 0
_exptl_absorpt_coefficient_mu 0.353
_exptl_absorpt_correction_T_max 0.7455
_exptl_absorpt_correction_T_min 0.6167
_exptl_absorpt_correction_type multi-scan
_exptl_absorpt_process_details
;
SADABS-2012/1 (Bruker,2012) was used for absorption correction.
wR2(int) was 0.0903 before and 0.0544 after correction.
The Ratio of minimum to maximum transmission is 0.8272.
The \l/2 correction factor is 0.0015.
;
_exptl_crystal_colour purple
_exptl_crystal_density_diffrn 1.340
_exptl_crystal_description needle
_exptl_crystal_F_000 1234
_exptl_crystal_size_max 0.25
_exptl_crystal_size_mid 0.13
_exptl_crystal_size_min 0.08
_refine_diff_density_max 0.671
_refine_diff_density_min -0.661
_refine_diff_density_rms 0.072
_refine_ls_extinction_coef .
_refine_ls_extinction_method none
_refine_ls_goodness_of_fit_ref 1.091
_refine_ls_hydrogen_treatment constr
_refine_ls_matrix_type full
_refine_ls_number_parameters 797
_refine_ls_number_reflns 12363
_refine_ls_number_restraints 0
_refine_ls_restrained_S_all 1.091
_refine_ls_R_factor_all 0.0607
_refine_ls_R_factor_gt 0.0461
_refine_ls_shift/su_max 0.002
_refine_ls_shift/su_mean 0.000
_refine_ls_structure_factor_coef Fsqd
_refine_ls_weighting_details 'w=1/[\s^2^(Fo^2^)+(0.0900P)^2^+0.4876P] where P=(Fo^2^+2Fc^2^)/3'
_refine_ls_weighting_scheme calc
_refine_ls_wR_factor_gt 0.1388
_refine_ls_wR_factor_ref 0.1560
_reflns_Friedel_coverage 0.000
_reflns_Friedel_fraction_full .
_reflns_Friedel_fraction_max .
_reflns_number_gt 9792
_reflns_number_total 12363
_reflns_threshold_expression 'I > 2\s(I)'
_cod_data_source_file J-Mater-Chem-C-2015-3-9292.cif
_cod_data_source_block 6-150K
_cod_database_code 7234430
_shelx_space_group_comment
;
The symmetry employed for this shelxl refinement is uniquely defined
by the following loop, which should always be used as a source of
symmetry information in preference to the above space-group names.
They are only intended as comments.
;
_shelx_estimated_absorpt_t_max 0.972
_shelx_estimated_absorpt_t_min 0.917
_olex2_refinement_description
;
1. Fixed Uiso
 At 1.2 times of:
  All C(H) groups
 At 1.5 times of:
  All C(H,H,H) groups, All O(H) groups
2.a Aromatic/amide H refined with riding coordinates:
 C2(H2), C4(H4), C7(H7), C8(H8), C9(H9), C10(H10), C11(H11), C12(H12),
 C13(H13), C14(H14), C17(H17), C18(H18), C19(H19), C20(H20), C22(H22), C24(H24),
  C27(H27), C28(H28), C29(H29), C30(H30), C31(H31), C32(H32), C33(H33),
 C34(H34), C37(H37), C38(H38), C39(H39), C40(H40), C57(H57), C58(H58), C60(H60),
  C61(H61), C45(H45), C46(H46), C48(H48), C49(H49), C65(H65)
2.b Idealised Me refined as rotating group:
 C66(H66A,H66B,H66C), C67(H67A,H67B,H67C), C68(H68A,H68B,H68C)
2.c Idealised tetrahedral OH refined as rotating group:
 O2(H2A)
;

loop_
_space_group_symop_operation_xyz
'x, y, z'
'-x, -y, -z'

loop_
_atom_site_label
_atom_site_type_symbol
_atom_site_fract_x
_atom_site_fract_y
_atom_site_fract_z
_atom_site_U_iso_or_equiv
_atom_site_adp_type
_atom_site_occupancy
_atom_site_site_symmetry_order
_atom_site_calc_flag
_atom_site_refinement_flags_posn
_atom_site_refinement_flags_adp
_atom_site_refinement_flags_occupancy
_atom_site_disorder_assembly
_atom_site_disorder_group
Co1 Co 0.87440(3) 0.31806(2) 0.76368(2) 0.01539(10) Uani 1 1 d . . . . .
N1 N 0.8866(2) 0.39093(13) 0.68310(7) 0.0179(4) Uani 1 1 d . . . . .
N2 N 0.6616(2) 0.27507(13) 0.73919(8) 0.0213(4) Uani 1 1 d . . . . .
N3 N 1.0957(2) 0.39059(13) 0.74755(8) 0.0237(4) Uani 1 1 d . . . . .
N4 N 0.8397(2) 0.25049(12) 0.84169(7) 0.0171(4) Uani 1 1 d . . . . .
N5 N 0.9719(2) 0.18360(14) 0.76127(8) 0.0222(4) Uani 1 1 d . . . . .
N6 N 0.7622(2) 0.42936(13) 0.79287(8) 0.0201(4) Uani 1 1 d . . . . .
N7 N 0.8409(3) 0.72479(16) 0.41150(9) 0.0361(5) Uani 1 1 d . . . . .
N8 N 0.5531(3) -0.02757(15) 1.11615(9) 0.0372(5) Uani 1 1 d . . . . .
C1 C 0.7733(3) 0.38536(16) 0.65326(9) 0.0211(5) Uani 1 1 d . . . . .
C2 C 0.7648(3) 0.44897(16) 0.59933(9) 0.0236(5) Uani 1 1 d . . . . .
H2 H 0.6873 0.4431 0.5792 0.028 Uiso 1 1 calc R . . . .
C3 C 0.8719(3) 0.52101(15) 0.57574(9) 0.0202(4) Uani 1 1 d . . . . .
C4 C 0.9899(3) 0.52491(15) 0.60684(9) 0.0208(5) Uani 1 1 d . . . . .
H4 H 1.0644 0.5714 0.5921 0.025 Uiso 1 1 calc R . . . .
C5 C 0.9948(2) 0.45867(15) 0.65993(9) 0.0189(4) Uani 1 1 d . . . . .
C6 C 1.1161(3) 0.45610(16) 0.69578(9) 0.0228(5) Uani 1 1 d . . . . .
C7 C 1.2441(3) 0.51365(19) 0.67749(11) 0.0337(6) Uani 1 1 d . . . . .
H7 H 1.2561 0.5582 0.6418 0.040 Uiso 1 1 calc R . . . .
C8 C 1.3531(3) 0.5028(2) 0.71378(12) 0.0396(7) Uani 1 1 d . . . . .
H8 H 1.4386 0.5409 0.7028 0.048 Uiso 1 1 calc R . . . .
C9 C 1.3337(3) 0.43491(19) 0.76644(12) 0.0356(6) Uani 1 1 d . . . . .
H9 H 1.4062 0.4259 0.7910 0.043 Uiso 1 1 calc R . . . .
C10 C 1.2032(3) 0.38079(18) 0.78148(10) 0.0298(5) Uani 1 1 d . . . . .
H10 H 1.1897 0.3355 0.8169 0.036 Uiso 1 1 calc R . . . .
C11 C 0.5568(3) 0.21046(17) 0.76921(10) 0.0273(5) Uani 1 1 d . . . . .
H11 H 0.5595 0.1854 0.8078 0.033 Uiso 1 1 calc R . . . .
C12 C 0.4448(3) 0.17980(18) 0.74473(11) 0.0310(6) Uani 1 1 d . . . . .
H12 H 0.3723 0.1364 0.7668 0.037 Uiso 1 1 calc R . . . .
C13 C 0.4428(3) 0.21495(19) 0.68682(11) 0.0328(6) Uani 1 1 d . . . . .
H13 H 0.3699 0.1946 0.6694 0.039 Uiso 1 1 calc R . . . .
C14 C 0.5515(3) 0.28110(18) 0.65526(10) 0.0285(5) Uani 1 1 d . . . . .
H14 H 0.5533 0.3049 0.6163 0.034 Uiso 1 1 calc R . . . .
C15 C 0.6572(2) 0.31096(16) 0.68279(9) 0.0204(4) Uani 1 1 d . . . . .
C16 C 0.8620(3) 0.59215(16) 0.51898(9) 0.0221(5) Uani 1 1 d . . . . .
C17 C 0.9452(3) 0.6778(2) 0.49999(11) 0.0388(7) Uani 1 1 d . . . . .
H17 H 1.0094 0.6929 0.5228 0.047 Uiso 1 1 calc R . . . .
C18 C 0.9317(4) 0.7408(2) 0.44668(12) 0.0459(8) Uani 1 1 d . . . . .
H18 H 0.9890 0.7974 0.4347 0.055 Uiso 1 1 calc R . . . .
C19 C 0.7617(3) 0.64294(18) 0.43040(10) 0.0308(6) Uani 1 1 d . . . . .
H19 H 0.6982 0.6299 0.4068 0.037 Uiso 1 1 calc R . . . .
C20 C 0.7668(3) 0.57521(17) 0.48298(10) 0.0273(5) Uani 1 1 d . . . . .
H20 H 0.7075 0.5195 0.4939 0.033 Uiso 1 1 calc R . . . .
C21 C 0.7557(2) 0.29688(15) 0.87740(9) 0.0180(4) Uani 1 1 d . . . . .
C22 C 0.7080(3) 0.24489(15) 0.93314(9) 0.0203(4) Uani 1 1 d . . . . .
H22 H 0.6515 0.2774 0.9576 0.024 Uiso 1 1 calc R . . . .
C23 C 0.7464(2) 0.14342(15) 0.95168(9) 0.0197(4) Uani 1 1 d . . . . .
C24 C 0.8363(3) 0.09748(16) 0.91443(9) 0.0199(4) Uani 1 1 d . . . . .
H24 H 0.8662 0.0308 0.9264 0.024 Uiso 1 1 calc R . . . .
C25 C 0.8805(2) 0.15241(15) 0.85924(9) 0.0187(4) Uani 1 1 d . . . . .
C26 C 0.9615(2) 0.11406(16) 0.81280(9) 0.0198(4) Uani 1 1 d . . . . .
C27 C 1.0184(3) 0.01733(17) 0.81898(10) 0.0264(5) Uani 1 1 d . . . . .
H27 H 1.0106 -0.0284 0.8543 0.032 Uiso 1 1 calc R . . . .
C28 C 1.0878(3) -0.01024(18) 0.77111(11) 0.0320(6) Uani 1 1 d . . . . .
H28 H 1.1263 -0.0748 0.7741 0.038 Uiso 1 1 calc R . . . .
C29 C 1.0985(3) 0.05982(19) 0.71920(11) 0.0311(6) Uani 1 1 d . . . . .
H29 H 1.1450 0.0430 0.6870 0.037 Uiso 1 1 calc R . . . .
C30 C 1.0386(3) 0.15588(18) 0.71578(10) 0.0265(5) Uani 1 1 d . . . . .
H30 H 1.0451 0.2024 0.6807 0.032 Uiso 1 1 calc R . . . .
C31 C 0.7235(3) 0.52210(16) 0.76329(10) 0.0251(5) Uani 1 1 d . . . . .
H31 H 0.7609 0.5432 0.7253 0.030 Uiso 1 1 calc R . . . .
C32 C 0.6306(3) 0.58700(16) 0.78714(10) 0.0277(5) Uani 1 1 d . . . . .
H32 H 0.6047 0.6499 0.7653 0.033 Uiso 1 1 calc R . . . .
C33 C 0.5766(3) 0.55686(16) 0.84410(10) 0.0272(5) Uani 1 1 d . . . . .
H33 H 0.5130 0.5990 0.8609 0.033 Uiso 1 1 calc R . . . .
C34 C 0.6188(3) 0.46265(16) 0.87589(10) 0.0229(5) Uani 1 1 d . . . . .
H34 H 0.5856 0.4414 0.9143 0.027 Uiso 1 1 calc R . . . .
C35 C 0.7117(2) 0.40102(15) 0.84894(9) 0.0189(4) Uani 1 1 d . . . . .
C36 C 0.6815(3) 0.08455(15) 1.00908(9) 0.0209(5) Uani 1 1 d . . . . .
C37 C 0.5351(3) 0.10553(17) 1.03162(10) 0.0270(5) Uani 1 1 d . . . . .
H37 H 0.4769 0.1572 1.0114 0.032 Uiso 1 1 calc R . . . .
C38 C 0.4771(3) 0.04834(18) 1.08465(11) 0.0353(6) Uani 1 1 d . . . . .
H38 H 0.3796 0.0638 1.0991 0.042 Uiso 1 1 calc R . . . .
C39 C 0.6926(3) -0.04765(17) 1.09381(10) 0.0332(6) Uani 1 1 d . . . . .
H39 H 0.7474 -0.1004 1.1148 0.040 Uiso 1 1 calc R . . . .
C40 C 0.7615(3) 0.00483(16) 1.04141(9) 0.0251(5) Uani 1 1 d . . . . .
H40 H 0.8590 -0.0128 1.0281 0.030 Uiso 1 1 calc R . . . .
N13 N 0.0509(3) 0.14205(14) 1.03970(9) 0.0339(5) Uani 1 1 d . . . . .
N14 N 0.3885(2) 0.28476(15) 0.89739(9) 0.0310(5) Uani 1 1 d . . . . .
N15 N -0.4982(3) 0.64523(15) 0.97834(9) 0.0326(5) Uani 1 1 d . . . . .
N16 N -0.1607(3) 0.81264(16) 0.84352(10) 0.0434(6) Uani 1 1 d . . . . .
C53 C -0.2305(3) 0.65390(16) 0.92313(9) 0.0227(5) Uani 1 1 d . . . . .
C54 C -0.3769(3) 0.65167(16) 0.95360(10) 0.0244(5) Uani 1 1 d . . . . .
C55 C -0.1923(3) 0.74121(17) 0.87903(10) 0.0271(5) Uani 1 1 d . . . . .
C56 C -0.1335(3) 0.56696(15) 0.93287(9) 0.0200(4) Uani 1 1 d . . . . .
C57 C 0.0073(3) 0.56100(16) 0.89855(9) 0.0227(5) Uani 1 1 d . . . . .
H57 H 0.0392 0.6160 0.8694 0.027 Uiso 1 1 calc R . . . .
C58 C 0.0957(3) 0.47571(16) 0.90796(9) 0.0220(5) Uani 1 1 d . . . . .
H58 H 0.1868 0.4736 0.8851 0.026 Uiso 1 1 calc R . . . .
C59 C 0.0507(3) 0.38910(15) 0.95249(9) 0.0211(5) Uani 1 1 d . . . . .
C60 C -0.0894(3) 0.39586(16) 0.98642(9) 0.0219(5) Uani 1 1 d . . . . .
H60 H -0.1213 0.3411 1.0157 0.026 Uiso 1 1 calc R . . . .
C61 C -0.1784(3) 0.48098(16) 0.97706(9) 0.0212(5) Uani 1 1 d . . . . .
H61 H -0.2697 0.4829 0.9999 0.025 Uiso 1 1 calc R . . . .
C62 C 0.1415(3) 0.29946(16) 0.96243(9) 0.0223(5) Uani 1 1 d . . . . .
C63 C 0.0914(3) 0.21283(16) 1.00521(10) 0.0239(5) Uani 1 1 d . . . . .
C64 C 0.2782(3) 0.29046(15) 0.92749(10) 0.0237(5) Uani 1 1 d . . . . .
N9 N 0.3878(4) -0.1845(2) 0.71292(11) 0.0609(8) Uani 1 1 d . . . . .
N10 N 0.1080(3) -0.2394(2) 0.59483(12) 0.0558(7) Uani 1 1 d . . . . .
N11 N 0.6435(4) 0.35784(19) 0.48547(14) 0.0630(8) Uani 1 1 d . . . . .
N12 N 0.3581(3) 0.32002(18) 0.36483(10) 0.0471(6) Uani 1 1 d . . . . .
C41 C 0.1931(3) -0.18804(19) 0.60315(12) 0.0397(7) Uani 1 1 d . . . . .
C42 C 0.3472(3) -0.1584(2) 0.66868(12) 0.0400(7) Uani 1 1 d . . . . .
C43 C 0.2958(3) -0.12559(18) 0.61470(11) 0.0333(6) Uani 1 1 d . . . . .
C44 C 0.3376(3) -0.03266(17) 0.57588(10) 0.0285(5) Uani 1 1 d . . . . .
C45 C 0.4381(3) 0.03011(18) 0.58872(11) 0.0322(6) Uani 1 1 d . . . . .
H45 H 0.4756 0.0108 0.6234 0.039 Uiso 1 1 calc R . . . .
C46 C 0.4809(3) 0.11846(18) 0.55113(11) 0.0322(6) Uani 1 1 d . . . . .
H46 H 0.5488 0.1569 0.5605 0.039 Uiso 1 1 calc R . . . .
C47 C 0.4236(3) 0.15255(17) 0.49826(10) 0.0280(5) Uani 1 1 d . . . . .
C48 C 0.3207(3) 0.09053(18) 0.48580(11) 0.0333(6) Uani 1 1 d . . . . .
H48 H 0.2802 0.1109 0.4517 0.040 Uiso 1 1 calc R . . . .
C49 C 0.2804(3) 0.00161(18) 0.52299(11) 0.0323(6) Uani 1 1 d . . . . .
H49 H 0.2138 -0.0374 0.5134 0.039 Uiso 1 1 calc R . . . .
C50 C 0.4672(3) 0.24449(17) 0.45931(11) 0.0316(6) Uani 1 1 d . . . . .
C51 C 0.5650(3) 0.30748(19) 0.47341(12) 0.0388(6) Uani 1 1 d . . . . .
C52 C 0.4059(3) 0.28452(18) 0.40709(12) 0.0342(6) Uani 1 1 d . . . . .
O1 O 1.1868(4) 0.9104(3) 0.38496(18) 0.1244(16) Uani 1 1 d . . . . .
N17 N 1.2083(4) 1.0572(2) 0.31896(13) 0.0591(8) Uani 1 1 d . . . . .
C65 C 1.1589(5) 0.9999(3) 0.36980(17) 0.0771(13) Uani 1 1 d . . . . .
H65 H 1.1001 1.0296 0.3951 0.092 Uiso 1 1 calc R . . . .
C66 C 1.1776(6) 1.1647(3) 0.30337(19) 0.0855(14) Uani 1 1 d . . . . .
H66A H 1.2704 1.1984 0.2987 0.128 Uiso 1 1 calc GR . . . .
H66B H 1.1086 1.1824 0.3326 0.128 Uiso 1 1 calc GR . . . .
H66C H 1.1338 1.1840 0.2686 0.128 Uiso 1 1 calc GR . . . .
C67 C 1.3016(5) 1.0166(3) 0.27570(19) 0.0752(12) Uani 1 1 d . . . . .
H67A H 1.3978 1.0474 0.2662 0.113 Uiso 1 1 calc GR . . . .
H67B H 1.2511 1.0301 0.2426 0.113 Uiso 1 1 calc GR . . . .
H67C H 1.3164 0.9461 0.2903 0.113 Uiso 1 1 calc GR . . . .
O2 O 0.2928(5) -0.2729(2) 0.83161(13) 0.0993(10) Uani 1 1 d . . . . .
H2A H 0.3193 -0.2478 0.7980 0.149 Uiso 1 1 calc GR . . . .
C68 C 0.3111(8) -0.2065(4) 0.8620(2) 0.118(2) Uani 1 1 d . . . . .
H68A H 0.4086 -0.1780 0.8500 0.177 Uiso 1 1 calc GR . . . .
H68B H 0.3034 -0.2405 0.9015 0.177 Uiso 1 1 calc GR . . . .
H68C H 0.2339 -0.1547 0.8557 0.177 Uiso 1 1 calc GR . . . .

loop_
_atom_site_aniso_label
_atom_site_aniso_U_11
_atom_site_aniso_U_22
_atom_site_aniso_U_33
_atom_site_aniso_U_23
_atom_site_aniso_U_13
_atom_site_aniso_U_12
Co1 0.02022(17) 0.01309(15) 0.01022(15) 0.00174(10) -0.00213(11) -0.00185(11)
N1 0.0192(9) 0.0184(9) 0.0160(9) -0.0034(7) -0.0032(7) -0.0034(7)
N2 0.0218(10) 0.0208(9) 0.0189(9) -0.0004(7) -0.0023(8) -0.0040(7)
N3 0.0293(11) 0.0204(9) 0.0211(10) -0.0018(7) -0.0101(8) -0.0002(8)
N4 0.0187(9) 0.0167(8) 0.0154(9) -0.0023(7) -0.0040(7) -0.0024(7)
N5 0.0241(10) 0.0224(9) 0.0176(9) -0.0017(7) -0.0001(8) -0.0043(7)
N6 0.0187(9) 0.0177(9) 0.0209(9) 0.0014(7) -0.0042(7) -0.0036(7)
N7 0.0462(14) 0.0349(12) 0.0197(10) 0.0051(9) -0.0037(9) -0.0019(10)
N8 0.0568(16) 0.0272(11) 0.0220(11) -0.0011(9) 0.0060(10) -0.0085(10)
C1 0.0249(12) 0.0195(10) 0.0174(10) -0.0019(8) -0.0026(9) -0.0020(9)
C2 0.0262(12) 0.0256(11) 0.0174(11) -0.0009(9) -0.0051(9) -0.0047(9)
C3 0.0249(12) 0.0196(10) 0.0149(10) -0.0019(8) -0.0035(9) -0.0008(9)
C4 0.0230(12) 0.0189(10) 0.0191(11) -0.0020(8) -0.0024(9) -0.0046(8)
C5 0.0182(11) 0.0196(10) 0.0172(10) -0.0024(8) -0.0002(8) -0.0023(8)
C6 0.0241(12) 0.0228(11) 0.0198(11) -0.0014(9) -0.0048(9) -0.0029(9)
C7 0.0321(14) 0.0392(14) 0.0272(13) 0.0020(11) -0.0099(11) -0.0140(11)
C8 0.0275(14) 0.0453(16) 0.0444(16) -0.0023(13) -0.0120(12) -0.0146(12)
C9 0.0320(14) 0.0369(14) 0.0401(15) -0.0066(12) -0.0189(12) -0.0021(11)
C10 0.0363(14) 0.0269(12) 0.0270(12) -0.0024(10) -0.0159(11) -0.0015(10)
C11 0.0335(14) 0.0241(12) 0.0203(11) 0.0010(9) -0.0010(10) -0.0068(10)
C12 0.0282(13) 0.0297(12) 0.0312(13) 0.0000(10) 0.0001(10) -0.0142(10)
C13 0.0317(14) 0.0353(13) 0.0314(13) -0.0035(11) -0.0086(11) -0.0135(11)
C14 0.0304(13) 0.0322(13) 0.0207(11) -0.0006(10) -0.0051(10) -0.0090(10)
C15 0.0210(11) 0.0220(11) 0.0177(10) -0.0026(8) -0.0047(9) -0.0030(9)
C16 0.0259(12) 0.0223(11) 0.0145(10) 0.0002(8) -0.0006(9) -0.0002(9)
C17 0.0465(17) 0.0389(15) 0.0265(13) 0.0074(11) -0.0132(12) -0.0182(12)
C18 0.0545(19) 0.0426(16) 0.0301(14) 0.0143(12) -0.0069(13) -0.0233(14)
C19 0.0373(14) 0.0346(13) 0.0194(11) -0.0033(10) -0.0089(10) 0.0020(11)
C20 0.0349(14) 0.0255(12) 0.0197(11) -0.0011(9) -0.0066(10) -0.0034(10)
C21 0.0181(11) 0.0175(10) 0.0181(10) -0.0024(8) -0.0052(8) -0.0025(8)
C22 0.0240(12) 0.0190(10) 0.0171(10) -0.0037(8) -0.0026(9) 0.0000(8)
C23 0.0230(11) 0.0189(10) 0.0159(10) -0.0013(8) -0.0043(9) -0.0022(8)
C24 0.0244(12) 0.0185(10) 0.0163(10) -0.0025(8) -0.0062(9) 0.0012(8)
C25 0.0203(11) 0.0174(10) 0.0177(10) -0.0025(8) -0.0046(8) -0.0001(8)
C26 0.0219(11) 0.0209(10) 0.0163(10) -0.0034(8) -0.0035(8) -0.0034(8)
C27 0.0322(13) 0.0229(11) 0.0225(11) -0.0039(9) -0.0029(10) 0.0003(9)
C28 0.0351(14) 0.0256(12) 0.0367(14) -0.0139(11) 0.0009(11) 0.0024(10)
C29 0.0308(14) 0.0368(14) 0.0280(13) -0.0159(11) 0.0065(10) -0.0059(11)
C30 0.0272(13) 0.0300(12) 0.0210(11) -0.0061(9) 0.0038(9) -0.0084(10)
C31 0.0310(13) 0.0192(11) 0.0225(11) 0.0014(9) -0.0078(10) -0.0034(9)
C32 0.0316(13) 0.0150(10) 0.0336(13) 0.0015(9) -0.0101(11) -0.0013(9)
C33 0.0323(13) 0.0192(11) 0.0327(13) -0.0097(10) -0.0099(11) 0.0033(9)
C34 0.0289(12) 0.0204(11) 0.0211(11) -0.0061(9) -0.0068(9) -0.0027(9)
C35 0.0210(11) 0.0169(10) 0.0194(10) -0.0034(8) -0.0061(9) -0.0036(8)
C36 0.0285(12) 0.0164(10) 0.0168(10) -0.0024(8) -0.0020(9) -0.0042(8)
C37 0.0320(13) 0.0209(11) 0.0242(12) -0.0026(9) 0.0030(10) -0.0016(9)
C38 0.0430(16) 0.0273(13) 0.0310(14) -0.0060(11) 0.0098(12) -0.0064(11)
C39 0.0555(18) 0.0210(12) 0.0191(12) 0.0019(9) -0.0050(11) -0.0033(11)
C40 0.0333(13) 0.0219(11) 0.0191(11) -0.0027(9) -0.0058(10) -0.0005(9)
N13 0.0445(14) 0.0182(10) 0.0357(12) -0.0029(9) -0.0031(10) 0.0005(9)
N14 0.0290(12) 0.0290(11) 0.0326(12) -0.0048(9) -0.0044(10) 0.0030(9)
N15 0.0333(13) 0.0288(11) 0.0345(12) -0.0096(9) 0.0004(10) 0.0025(9)
N16 0.0523(16) 0.0280(12) 0.0421(14) 0.0038(10) -0.0058(11) -0.0024(10)
C53 0.0272(12) 0.0193(10) 0.0209(11) -0.0040(9) -0.0039(9) -0.0012(9)
C54 0.0324(14) 0.0171(10) 0.0242(12) -0.0057(9) -0.0065(10) 0.0034(9)
C55 0.0303(13) 0.0219(11) 0.0282(12) -0.0043(10) -0.0072(10) 0.0025(9)
C56 0.0243(12) 0.0191(10) 0.0174(10) -0.0048(8) -0.0048(9) -0.0027(8)
C57 0.0265(12) 0.0209(11) 0.0182(11) -0.0008(9) -0.0023(9) -0.0028(9)
C58 0.0251(12) 0.0229(11) 0.0182(11) -0.0063(9) -0.0008(9) -0.0027(9)
C59 0.0281(12) 0.0170(10) 0.0197(11) -0.0056(8) -0.0065(9) -0.0007(9)
C60 0.0285(12) 0.0171(10) 0.0186(11) -0.0014(8) -0.0025(9) -0.0046(9)
C61 0.0214(11) 0.0212(11) 0.0206(11) -0.0056(9) -0.0008(9) -0.0030(9)
C62 0.0257(12) 0.0189(10) 0.0224(11) -0.0048(9) -0.0049(9) -0.0006(9)
C63 0.0274(12) 0.0188(11) 0.0272(12) -0.0087(9) -0.0063(10) 0.0026(9)
C64 0.0291(13) 0.0156(10) 0.0256(12) -0.0021(9) -0.0082(10) 0.0017(9)
N9 0.089(2) 0.0536(16) 0.0350(15) 0.0006(12) -0.0101(15) -0.0104(15)
N10 0.0638(19) 0.0456(15) 0.0571(17) -0.0120(13) 0.0050(14) -0.0266(14)
N11 0.073(2) 0.0374(14) 0.083(2) -0.0168(14) -0.0131(17) -0.0199(14)
N12 0.0607(17) 0.0368(13) 0.0371(14) 0.0010(11) -0.0062(12) 0.0002(12)
C41 0.0491(18) 0.0268(13) 0.0375(15) -0.0041(11) 0.0085(13) -0.0094(12)
C42 0.0524(18) 0.0312(14) 0.0325(15) -0.0052(11) 0.0042(13) -0.0067(12)
C43 0.0438(16) 0.0260(12) 0.0287(13) -0.0065(10) 0.0012(11) -0.0058(11)
C44 0.0315(13) 0.0235(12) 0.0299(13) -0.0091(10) 0.0042(10) -0.0043(10)
C45 0.0390(15) 0.0291(13) 0.0296(13) -0.0084(10) -0.0058(11) -0.0033(11)
C46 0.0352(14) 0.0254(12) 0.0380(14) -0.0103(11) -0.0049(11) -0.0055(10)
C47 0.0328(14) 0.0210(11) 0.0305(13) -0.0089(10) 0.0005(10) -0.0026(9)
C48 0.0446(16) 0.0284(13) 0.0279(13) -0.0075(10) -0.0061(11) -0.0046(11)
C49 0.0410(15) 0.0291(13) 0.0299(13) -0.0103(10) -0.0056(11) -0.0106(11)
C50 0.0378(15) 0.0213(11) 0.0342(14) -0.0078(10) 0.0017(11) -0.0012(10)
C51 0.0409(16) 0.0229(12) 0.0491(17) -0.0059(12) 0.0015(13) -0.0061(11)
C52 0.0392(15) 0.0215(12) 0.0381(15) -0.0052(11) 0.0031(12) -0.0020(10)
O1 0.099(3) 0.088(2) 0.155(4) 0.048(2) -0.055(2) -0.043(2)
N17 0.067(2) 0.0491(16) 0.0605(18) -0.0089(14) -0.0126(15) -0.0123(14)
C65 0.071(3) 0.085(3) 0.063(2) 0.018(2) -0.026(2) -0.038(2)
C66 0.116(4) 0.054(2) 0.081(3) -0.019(2) 0.013(3) -0.009(2)
C67 0.067(3) 0.061(2) 0.099(3) -0.028(2) -0.009(2) 0.0090(19)
O2 0.126(3) 0.093(2) 0.069(2) -0.0132(18) 0.014(2) -0.017(2)
C68 0.214(7) 0.076(3) 0.085(3) -0.034(3) -0.088(4) 0.038(4)

loop_
_atom_type_symbol
_atom_type_description
_atom_type_scat_dispersion_real
_atom_type_scat_dispersion_imag
_atom_type_scat_source
C C 0.0033 0.0016 'International Tables Vol C Tables 4.2.6.8 and 6.1.1.4'
H H 0.0000 0.0000 'International Tables Vol C Tables 4.2.6.8 and 6.1.1.4'
Co Co 0.3494 0.9721 'International Tables Vol C Tables 4.2.6.8 and 6.1.1.4'
N N 0.0061 0.0033 'International Tables Vol C Tables 4.2.6.8 and 6.1.1.4'
O O 0.0106 0.0060 'International Tables Vol C Tables 4.2.6.8 and 6.1.1.4'

loop_
_geom_angle_atom_site_label_1
_geom_angle_atom_site_label_2
_geom_angle_atom_site_label_3
_geom_angle
_geom_angle_site_symmetry_1
_geom_angle_site_symmetry_3
N1 Co1 N2 77.91(7) . .
N1 Co1 N3 77.03(7) . .
N1 Co1 N5 102.72(8) . .
N1 Co1 N6 95.65(8) . .
N3 Co1 N2 154.82(7) . .
N4 Co1 N1 173.83(7) . .
N4 Co1 N2 97.01(8) . .
N4 Co1 N3 108.15(7) . .
N4 Co1 N5 80.62(8) . .
N4 Co1 N6 80.87(8) . .
N5 Co1 N2 90.09(8) . .
N5 Co1 N3 93.01(9) . .
N5 Co1 N6 161.48(8) . .
N6 Co1 N2 91.52(8) . .
N6 Co1 N3 93.35(9) . .
C1 N1 Co1 119.67(15) . .
C1 N1 C5 119.33(18) . .
C5 N1 Co1 120.15(14) . .
C11 N2 Co1 130.16(16) . .
C11 N2 C15 118.34(19) . .
C15 N2 Co1 110.66(14) . .
C6 N3 Co1 112.00(14) . .
C10 N3 Co1 129.65(17) . .
C10 N3 C6 118.3(2) . .
C21 N4 Co1 119.01(14) . .
C21 N4 C25 120.82(18) . .
C25 N4 Co1 119.48(14) . .
C26 N5 Co1 114.04(15) . .
C30 N5 Co1 127.54(16) . .
C30 N5 C26 118.4(2) . .
C31 N6 Co1 128.53(17) . .
C31 N6 C35 117.86(19) . .
C35 N6 Co1 113.39(14) . .
C19 N7 C18 115.8(2) . .
C39 N8 C38 116.1(2) . .
N1 C1 C2 121.1(2) . .
N1 C1 C15 115.52(19) . .
C2 C1 C15 123.3(2) . .
C1 C2 H2 119.9 . .
C3 C2 C1 120.3(2) . .
C3 C2 H2 119.9 . .
C2 C3 C4 117.9(2) . .
C2 C3 C16 121.2(2) . .
C4 C3 C16 120.9(2) . .
C3 C4 H4 120.2 . .
C5 C4 C3 119.6(2) . .
C5 C4 H4 120.2 . .
N1 C5 C4 121.7(2) . .
N1 C5 C6 114.67(18) . .
C4 C5 C6 123.6(2) . .
N3 C6 C5 114.7(2) . .
N3 C6 C7 122.0(2) . .
C7 C6 C5 123.3(2) . .
C6 C7 H7 120.8 . .
C8 C7 C6 118.5(2) . .
C8 C7 H7 120.8 . .
C7 C8 H8 120.1 . .
C9 C8 C7 119.7(2) . .
C9 C8 H8 120.1 . .
C8 C9 H9 120.9 . .
C8 C9 C10 118.3(2) . .
C10 C9 H9 120.9 . .
N3 C10 C9 123.2(2) . .
N3 C10 H10 118.4 . .
C9 C10 H10 118.4 . .
N2 C11 H11 118.7 . .
N2 C11 C12 122.5(2) . .
C12 C11 H11 118.7 . .
C11 C12 H12 120.5 . .
C11 C12 C13 119.0(2) . .
C13 C12 H12 120.5 . .
C12 C13 H13 120.5 . .
C12 C13 C14 119.0(2) . .
C14 C13 H13 120.5 . .
C13 C14 H14 120.5 . .
C15 C14 C13 118.9(2) . .
C15 C14 H14 120.5 . .
N2 C15 C1 114.74(19) . .
N2 C15 C14 122.2(2) . .
C14 C15 C1 123.1(2) . .
C17 C16 C3 122.1(2) . .
C17 C16 C20 117.1(2) . .
C20 C16 C3 120.8(2) . .
C16 C17 H17 120.3 . .
C18 C17 C16 119.4(2) . .
C18 C17 H17 120.3 . .
N7 C18 C17 123.9(3) . .
N7 C18 H18 118.0 . .
C17 C18 H18 118.0 . .
N7 C19 H19 117.6 . .
N7 C19 C20 124.8(2) . .
C20 C19 H19 117.6 . .
C16 C20 C19 118.9(2) . .
C16 C20 H20 120.5 . .
C19 C20 H20 120.5 . .
N4 C21 C22 120.74(19) . .
N4 C21 C35 112.55(19) . .
C22 C21 C35 126.5(2) . .
C21 C22 H22 120.4 . .
C21 C22 C23 119.3(2) . .
C23 C22 H22 120.4 . .
C22 C23 C24 119.0(2) . .
C22 C23 C36 119.66(19) . .
C24 C23 C36 121.18(19) . .
C23 C24 H24 120.2 . .
C25 C24 C23 119.5(2) . .
C25 C24 H24 120.2 . .
N4 C25 C24 120.60(19) . .
N4 C25 C26 112.38(18) . .
C24 C25 C26 126.83(19) . .
N5 C26 C25 113.29(19) . .
N5 C26 C27 122.1(2) . .
C27 C26 C25 124.6(2) . .
C26 C27 H27 120.6 . .
C26 C27 C28 118.8(2) . .
C28 C27 H27 120.6 . .
C27 C28 H28 120.4 . .
C29 C28 C27 119.2(2) . .
C29 C28 H28 120.4 . .
C28 C29 H29 120.4 . .
C28 C29 C30 119.3(2) . .
C30 C29 H29 120.4 . .
N5 C30 C29 122.3(2) . .
N5 C30 H30 118.8 . .
C29 C30 H30 118.8 . .
N6 C31 H31 118.6 . .
N6 C31 C32 122.9(2) . .
C32 C31 H31 118.6 . .
C31 C32 H32 120.5 . .
C31 C32 C33 119.0(2) . .
C33 C32 H32 120.5 . .
C32 C33 H33 120.4 . .
C32 C33 C34 119.2(2) . .
C34 C33 H33 120.4 . .
C33 C34 H34 120.7 . .
C35 C34 C33 118.6(2) . .
C35 C34 H34 120.7 . .
N6 C35 C21 113.92(19) . .
N6 C35 C34 122.40(19) . .
C34 C35 C21 123.5(2) . .
C37 C36 C23 120.7(2) . .
C37 C36 C40 117.2(2) . .
C40 C36 C23 122.1(2) . .
C36 C37 H37 120.3 . .
C38 C37 C36 119.3(2) . .
C38 C37 H37 120.3 . .
N8 C38 C37 124.0(3) . .
N8 C38 H38 118.0 . .
C37 C38 H38 118.0 . .
N8 C39 H39 117.7 . .
N8 C39 C40 124.6(2) . .
C40 C39 H39 117.7 . .
C36 C40 H40 120.6 . .
C39 C40 C36 118.8(2) . .
C39 C40 H40 120.6 . .
C54 C53 C55 117.5(2) . .
C54 C53 C56 120.0(2) . .
C55 C53 C56 122.2(2) . .
N15 C54 C53 176.7(2) . .
N16 C55 C53 179.4(3) . .
C53 C56 C57 122.3(2) . .
C53 C56 C61 119.9(2) . .
C61 C56 C57 117.81(19) . .
C56 C57 H57 119.5 . .
C58 C57 C56 120.9(2) . .
C58 C57 H57 119.5 . .
C57 C58 H58 119.3 . .
C57 C58 C59 121.4(2) . .
C59 C58 H58 119.3 . .
C60 C59 C58 117.28(19) . .
C60 C59 C62 120.9(2) . .
C62 C59 C58 121.8(2) . .
C59 C60 H60 119.2 . .
C61 C60 C59 121.6(2) . .
C61 C60 H60 119.2 . .
C56 C61 H61 119.5 . .
C60 C61 C56 121.1(2) . .
C60 C61 H61 119.5 . .
C59 C62 C63 120.9(2) . .
C64 C62 C59 121.4(2) . .
C64 C62 C63 117.48(19) . .
N13 C63 C62 179.5(2) . .
N14 C64 C62 178.0(2) . .
N10 C41 C43 178.6(3) . .
N9 C42 C43 179.2(3) . .
C41 C43 C42 115.7(2) . .
C41 C43 C44 122.0(2) . .
C42 C43 C44 122.1(2) . .
C45 C44 C43 121.3(2) . .
C49 C44 C43 121.7(2) . .
C49 C44 C45 117.0(2) . .
C44 C45 H45 119.3 . .
C46 C45 C44 121.5(2) . .
C46 C45 H45 119.3 . .
C45 C46 H46 119.3 . .
C45 C46 C47 121.4(2) . .
C47 C46 H46 119.3 . .
C46 C47 C48 117.1(2) . .
C46 C47 C50 121.5(2) . .
C50 C47 C48 121.4(2) . .
C47 C48 H48 119.4 . .
C49 C48 C47 121.3(2) . .
C49 C48 H48 119.4 . .
C44 C49 H49 119.1 . .
C48 C49 C44 121.7(2) . .
C48 C49 H49 119.1 . .
C47 C50 C52 123.5(2) . .
C51 C50 C47 120.6(2) . .
C51 C50 C52 115.6(2) . .
N11 C51 C50 179.2(3) . .
N12 C52 C50 177.6(3) . .
C65 N17 C66 121.7(4) . .
C65 N17 C67 122.2(4) . .
C66 N17 C67 116.1(3) . .
O1 C65 N17 123.5(5) . .
O1 C65 H65 118.2 . .
N17 C65 H65 118.2 . .
N17 C66 H66A 109.5 . .
N17 C66 H66B 109.5 . .
N17 C66 H66C 109.5 . .
H66A C66 H66B 109.5 . .
H66A C66 H66C 109.5 . .
H66B C66 H66C 109.5 . .
N17 C67 H67A 109.5 . .
N17 C67 H67B 109.5 . .
N17 C67 H67C 109.5 . .
H67A C67 H67B 109.5 . .
H67A C67 H67C 109.5 . .
H67B C67 H67C 109.5 . .
C68 O2 H2A 109.5 . .
O2 C68 H68A 109.5 . .
O2 C68 H68B 109.5 . .
O2 C68 H68C 109.5 . .
H68A C68 H68B 109.5 . .
H68A C68 H68C 109.5 . .
H68B C68 H68C 109.5 . .

loop_
_geom_bond_atom_site_label_1
_geom_bond_atom_site_label_2
_geom_bond_distance
_geom_bond_site_symmetry_2
Co1 N1 1.973(2) .
Co1 N2 2.244(2) .
Co1 N3 2.225(2) .
Co1 N4 1.901(2) .
Co1 N5 2.029(2) .
Co1 N6 2.037(2) .
N1 C1 1.353(3) .
N1 C5 1.358(3) .
N2 C11 1.345(3) .
N2 C15 1.357(3) .
N3 C6 1.356(3) .
N3 C10 1.339(3) .
N4 C21 1.354(3) .
N4 C25 1.360(3) .
N5 C26 1.375(3) .
N5 C30 1.343(3) .
N6 C31 1.352(3) .
N6 C35 1.360(3) .
N7 C18 1.342(4) .
N7 C19 1.328(3) .
N8 C38 1.338(3) .
N8 C39 1.336(4) .
C1 C2 1.399(3) .
C1 C15 1.492(3) .
C2 H2 0.9300 .
C2 C3 1.391(3) .
C3 C4 1.403(3) .
C3 C16 1.496(3) .
C4 H4 0.9300 .
C4 C5 1.393(3) .
C5 C6 1.487(3) .
C6 C7 1.397(3) .
C7 H7 0.9300 .
C7 C8 1.389(4) .
C8 H8 0.9300 .
C8 C9 1.386(4) .
C9 H9 0.9300 .
C9 C10 1.387(4) .
C10 H10 0.9300 .
C11 H11 0.9300 .
C11 C12 1.388(4) .
C12 H12 0.9300 .
C12 C13 1.389(4) .
C13 H13 0.9300 .
C13 C14 1.392(3) .
C14 H14 0.9300 .
C14 C15 1.388(3) .
C16 C17 1.391(4) .
C16 C20 1.390(3) .
C17 H17 0.9300 .
C17 C18 1.390(4) .
C18 H18 0.9300 .
C19 H19 0.9300 .
C19 C20 1.392(3) .
C20 H20 0.9300 .
C21 C22 1.399(3) .
C21 C35 1.486(3) .
C22 H22 0.9300 .
C22 C23 1.400(3) .
C23 C24 1.401(3) .
C23 C36 1.498(3) .
C24 H24 0.9300 .
C24 C25 1.394(3) .
C25 C26 1.482(3) .
C26 C27 1.387(3) .
C27 H27 0.9300 .
C27 C28 1.400(4) .
C28 H28 0.9300 .
C28 C29 1.385(4) .
C29 H29 0.9300 .
C29 C30 1.396(4) .
C30 H30 0.9300 .
C31 H31 0.9300 .
C31 C32 1.384(3) .
C32 H32 0.9300 .
C32 C33 1.388(4) .
C33 H33 0.9300 .
C33 C34 1.394(3) .
C34 H34 0.9300 .
C34 C35 1.394(3) .
C36 C37 1.395(3) .
C36 C40 1.398(3) .
C37 H37 0.9300 .
C37 C38 1.392(3) .
C38 H38 0.9300 .
C39 H39 0.9300 .
C39 C40 1.390(3) .
C40 H40 0.9300 .
N13 C63 1.160(3) .
N14 C64 1.165(3) .
N15 C54 1.167(3) .
N16 C55 1.160(3) .
C53 C54 1.417(4) .
C53 C55 1.425(3) .
C53 C56 1.427(3) .
C56 C57 1.431(3) .
C56 C61 1.427(3) .
C57 H57 0.9300 .
C57 C58 1.366(3) .
C58 H58 0.9300 .
C58 C59 1.437(3) .
C59 C60 1.423(3) .
C59 C62 1.426(3) .
C60 H60 0.9300 .
C60 C61 1.367(3) .
C61 H61 0.9300 .
C62 C63 1.428(3) .
C62 C64 1.417(3) .
N9 C42 1.159(4) .
N10 C41 1.158(4) .
N11 C51 1.150(4) .
N12 C52 1.156(4) .
C41 C43 1.418(4) .
C42 C43 1.422(4) .
C43 C44 1.430(3) .
C44 C45 1.423(4) .
C44 C49 1.422(4) .
C45 H45 0.9300 .
C45 C46 1.372(4) .
C46 H46 0.9300 .
C46 C47 1.421(4) .
C47 C48 1.427(4) .
C47 C50 1.424(3) .
C48 H48 0.9300 .
C48 C49 1.369(4) .
C49 H49 0.9300 .
C50 C51 1.424(4) .
C50 C52 1.432(4) .
O1 C65 1.222(5) .
N17 C65 1.332(5) .
N17 C66 1.463(5) .
N17 C67 1.480(5) .
C65 H65 0.9300 .
C66 H66A 0.9600 .
C66 H66B 0.9600 .
C66 H66C 0.9600 .
C67 H67A 0.9600 .
C67 H67B 0.9600 .
C67 H67C 0.9600 .
O2 H2A 0.8200 .
O2 C68 1.379(5) .
C68 H68A 0.9600 .
C68 H68B 0.9600 .
C68 H68C 0.9600 .
